data_7251699
loop_
_publ_author_name
'Xu, Zhongrong'
'Zhao, Ting'
'Jiang, Wenxin'
'Ren, Yanwei'
'Qi, Chaorong'
'Jiang, Huanfeng'

_publ_section_title
;
 Dual silane-promoted palladium catalysis: synthesis of phenols from
 carbon dioxide and 1,4-enynes
;
_journal_issue 5
_journal_name_full 'Green Chemistry'
_journal_page_first 2288
_journal_page_last 2293
_journal_paper_doi 10.1039/D5GC05578D
_journal_volume 28
_journal_year 2026
_chemical_absolute_configuration rmad
_chemical_formula_moiety 'C23 H22 O S'
_chemical_formula_sum 'C23 H22 O S'
_chemical_formula_weight 346.46
_space_group_crystal_system orthorhombic
_space_group_IT_number 19
_space_group_name_Hall 'P 2ac 2ab'
_space_group_name_H-M_alt 'P 21 21 21'
_atom_sites_solution_hydrogens geom
_atom_sites_solution_primary dual
_audit_creation_date 2025-07-12
_audit_creation_method
;
Olex2 1.5
(compiled 2025.05.31 svn.r86d253d1 for OlexSys, GUI svn.r7254)
;
_audit_update_record
;
2025-08-28 deposited with the CCDC.	2026-01-15 downloaded from the CCDC.
;
_cell_angle_alpha 90
_cell_angle_beta 90
_cell_angle_gamma 90
_cell_formula_units_Z 4
_cell_length_a 6.4582(7)
_cell_length_b 12.2794(10)
_cell_length_c 22.668(2)
_cell_measurement_reflns_used 1478
_cell_measurement_temperature 100
_cell_measurement_theta_max 25.94
_cell_measurement_theta_min 2.45
_cell_volume 1797.6(3)
_computing_cell_refinement 'SAINT V8.41 (?, 2016)'
_computing_data_reduction 'SAINT V8.41 (?, 2016)'
_computing_molecular_graphics 'Olex2 1.5 (Dolomanov et al., 2009)'
_computing_publication_material 'Olex2 1.5 (Dolomanov et al., 2009)'
_computing_structure_refinement 'SHELXL 2019/3 (Sheldrick, 2015)'
_computing_structure_solution 'SHELXT  (Sheldrick, 2015)'
_diffrn_ambient_temperature 100
_diffrn_measured_fraction_theta_full 0.997
_diffrn_measured_fraction_theta_max 0.996
_diffrn_measurement_device_type 'D8 VENTURE'
_diffrn_measurement_method '\f and \w scans'
_diffrn_radiation_type MoK\a
_diffrn_radiation_wavelength 0.71073
_diffrn_reflns_av_R_equivalents 0.0986
_diffrn_reflns_av_unetI/netI 0.0960
_diffrn_reflns_Laue_measured_fraction_full 0.997
_diffrn_reflns_Laue_measured_fraction_max 0.996
_diffrn_reflns_limit_h_max 8
_diffrn_reflns_limit_h_min -8
_diffrn_reflns_limit_k_max 14
_diffrn_reflns_limit_k_min -15
_diffrn_reflns_limit_l_max 26
_diffrn_reflns_limit_l_min -28
_diffrn_reflns_number 12590
_diffrn_reflns_point_group_measured_fraction_full 0.995
_diffrn_reflns_point_group_measured_fraction_max 0.992
_diffrn_reflns_theta_full 25.242
_diffrn_reflns_theta_max 26.398
_diffrn_reflns_theta_min 2.445
_diffrn_source_current 1.4
_diffrn_source_power 0.07
_diffrn_source_voltage 50.0
_diffrn_standards_number 0
_exptl_absorpt_coefficient_mu 0.188
_exptl_absorpt_correction_T_max 0.7454
_exptl_absorpt_correction_T_min 0.5146
_exptl_absorpt_correction_type multi-scan
_exptl_absorpt_process_details
;
SADABS-2016/2 (Bruker,2016/2) was used for absorption correction.
wR2(int) was 0.1141 before and 0.0921 after correction.
The Ratio of minimum to maximum transmission is 0.6904.
The \l/2 correction factor is Not present.
;
_exptl_crystal_colour colourless
_exptl_crystal_colour_primary colourless
_exptl_crystal_density_diffrn 1.280
_exptl_crystal_description block
_exptl_crystal_F_000 736
_exptl_crystal_size_max 0.12
_exptl_crystal_size_mid 0.06
_exptl_crystal_size_min 0.05
_refine_diff_density_max 0.336
_refine_diff_density_min -0.335
_refine_diff_density_rms 0.076
_refine_ls_abs_structure_details
;
 Flack x determined using 779 quotients [(I+)-(I-)]/[(I+)+(I-)]
 (Parsons, Flack and Wagner, Acta Cryst. B69 (2013) 249-259).
;
_refine_ls_abs_structure_Flack 0.00(10)
_refine_ls_extinction_method none
_refine_ls_goodness_of_fit_ref 1.061
_refine_ls_hydrogen_treatment constr
_refine_ls_matrix_type full
_refine_ls_number_parameters 229
_refine_ls_number_reflns 3655
_refine_ls_number_restraints 0
_refine_ls_restrained_S_all 1.061
_refine_ls_R_factor_all 0.1170
_refine_ls_R_factor_gt 0.0704
_refine_ls_shift/su_max 0.000
_refine_ls_shift/su_mean 0.000
_refine_ls_structure_factor_coef Fsqd
_refine_ls_weighting_details 'w=1/[\s^2^(Fo^2^)+(0.0328P)^2^+2.4918P] where P=(Fo^2^+2Fc^2^)/3'
_refine_ls_weighting_scheme calc
_refine_ls_wR_factor_gt 0.1310
_refine_ls_wR_factor_ref 0.1552
_reflns_Friedel_coverage 0.714
_reflns_Friedel_fraction_full 0.993
_reflns_Friedel_fraction_max 0.985
_reflns_number_gt 2566
_reflns_number_total 3655
_reflns_threshold_expression 'I > 2\s(I)'
_cod_data_source_file d5gc05578d2.cif
_cod_data_source_block xzr2438_0m
_cod_database_code 7251699
_shelx_shelxl_version_number 2019/3
_shelx_space_group_comment
;
The symmetry employed for this shelxl refinement is uniquely defined
by the following loop, which should always be used as a source of
symmetry information in preference to the above space-group names.
They are only intended as comments.
;
_shelx_estimated_absorpt_t_max 0.991
_shelx_estimated_absorpt_t_min 0.978
_olex2_refinement_description
;
1. Fixed Uiso
 At 1.2 times of:
  All C(H) groups, All C(H,H) groups
 At 1.5 times of:
  All C(H,H,H) groups, All O(H) groups
2.a Secondary CH2 refined with riding coordinates:
 C8(H8A,H8B), C9(H9A,H9B)
2.b Aromatic/amide H refined with riding coordinates:
 C5(H5), C17(H17), C15(H15), C14(H14), C16(H16), C19(H19), C22(H22), C23(H23),
 C21(H21), C13(H13), C20(H20)
2.c Idealised Me refined as rotating group:
 C10(H10A,H10B,H10C), C11(H11A,H11B,H11C)
2.d Idealised tetrahedral OH refined as rotating group:
 O1(H1)
;
_olex2_submission_special_instructions 'No special instructions were received'

loop_
_space_group_symop_operation_xyz
'x, y, z'
'-x+1/2, -y, z+1/2'
'-x, y+1/2, -z+1/2'
'x+1/2, -y+1/2, -z'

loop_
_atom_site_label
_atom_site_type_symbol
_atom_site_fract_x
_atom_site_fract_y
_atom_site_fract_z
_atom_site_U_iso_or_equiv
_atom_site_adp_type
_atom_site_occupancy
_atom_site_site_symmetry_order
_atom_site_calc_flag
_atom_site_refinement_flags_posn
_atom_site_refinement_flags_adp
_atom_site_refinement_flags_occupancy
_atom_site_disorder_assembly
_atom_site_disorder_group
S2 S 0.1764(3) 1.10967(12) 0.69241(8) 0.0403(4) Uani 1 1 d . . . . .
O1 O 0.6568(6) 0.6637(3) 0.60755(18) 0.0279(9) Uani 1 1 d . . . . .
H1 H 0.563568 0.711280 0.609563 0.042 Uiso 1 1 calc R U . . .
C6 C 0.4356(8) 0.9264(4) 0.6995(2) 0.0229(12) Uani 1 1 d . . . . .
C2 C 0.8428(9) 0.7127(4) 0.5928(2) 0.0238(12) Uani 1 1 d . . . . .
C3 C 0.8700(9) 0.8259(4) 0.5987(2) 0.0226(12) Uani 1 1 d . . . . .
C18 C 0.9769(9) 0.5247(4) 0.5664(2) 0.0251(13) Uani 1 1 d . . . . .
C1 C 0.9990(9) 0.6450(4) 0.5713(2) 0.0245(13) Uani 1 1 d . . . . .
C5 C 0.6010(9) 0.8672(4) 0.6755(2) 0.0270(13) Uani 1 1 d . . . . .
H5 H 0.646314 0.803968 0.695992 0.032 Uiso 1 1 calc R U . . .
C4 C 0.7029(9) 0.8953(4) 0.6235(2) 0.0245(12) Uani 1 1 d . . . . .
C17 C 1.1844(9) 0.6947(4) 0.5537(2) 0.0260(13) Uani 1 1 d . . . . .
H17 H 1.292619 0.650786 0.538191 0.031 Uiso 1 1 calc R U . . .
C15 C 1.0576(8) 0.8711(5) 0.5811(2) 0.0267(13) Uani 1 1 d . . . . .
H15 H 1.078755 0.947364 0.584768 0.032 Uiso 1 1 calc R U . . .
C14 C 0.6426(10) 0.9919(4) 0.5956(3) 0.0298(14) Uani 1 1 d . . . . .
H14 H 0.709800 1.014525 0.560393 0.036 Uiso 1 1 calc R U . . .
C7 C 0.3306(9) 0.8852(5) 0.7553(2) 0.0315(13) Uani 1 1 d . . . . .
C16 C 1.2143(9) 0.8063(5) 0.5583(3) 0.0289(14) Uani 1 1 d . . . . .
H16 H 1.341119 0.838067 0.545818 0.035 Uiso 1 1 calc R U . . .
C12 C 0.3817(9) 1.0228(4) 0.6708(3) 0.0280(14) Uani 1 1 d . . . . .
C19 C 0.7965(10) 0.4747(4) 0.5463(3) 0.0307(14) Uani 1 1 d . . . . .
H19 H 0.681843 0.518035 0.534568 0.037 Uiso 1 1 calc R U . . .
C22 C 1.1280(13) 0.3467(5) 0.5788(3) 0.0455(19) Uani 1 1 d . . . . .
H22 H 1.242382 0.302553 0.589847 0.055 Uiso 1 1 calc R U . . .
C23 C 1.1444(11) 0.4580(5) 0.5819(3) 0.0350(15) Uani 1 1 d . . . . .
H23 H 1.270421 0.490154 0.594735 0.042 Uiso 1 1 calc R U . . .
C21 C 0.9470(12) 0.2981(5) 0.5597(3) 0.0435(19) Uani 1 1 d . . . . .
H21 H 0.935989 0.220999 0.557909 0.052 Uiso 1 1 calc R U . . .
C13 C 0.4861(10) 1.0541(5) 0.6192(3) 0.0324(15) Uani 1 1 d . . . . .
H13 H 0.447596 1.119912 0.600137 0.039 Uiso 1 1 calc R U . . .
C20 C 0.7831(11) 0.3627(5) 0.5433(3) 0.0370(16) Uani 1 1 d . . . . .
H20 H 0.658888 0.329776 0.529631 0.044 Uiso 1 1 calc R U . . .
C10 C 0.4665(12) 0.9102(6) 0.8073(3) 0.053(2) Uani 1 1 d . . . . .
H10A H 0.601693 0.875368 0.801962 0.080 Uiso 1 1 calc R U . . .
H10B H 0.401485 0.882445 0.843386 0.080 Uiso 1 1 calc R U . . .
H10C H 0.484985 0.989216 0.810631 0.080 Uiso 1 1 calc R U . . .
C11 C 0.3026(13) 0.7602(5) 0.7518(3) 0.056(2) Uani 1 1 d . . . . .
H11A H 0.238398 0.740968 0.714064 0.084 Uiso 1 1 calc R U . . .
H11B H 0.213710 0.735839 0.784257 0.084 Uiso 1 1 calc R U . . .
H11C H 0.438109 0.724719 0.754921 0.084 Uiso 1 1 calc R U . . .
C8 C 0.1116(11) 0.9283(7) 0.7607(4) 0.062(2) Uani 1 1 d . . . . .
H8A H 0.028237 0.898134 0.727913 0.074 Uiso 1 1 calc R U . . .
H8B H 0.051491 0.900735 0.798023 0.074 Uiso 1 1 calc R U . . .
C9 C 0.0922(14) 1.0472(6) 0.7600(4) 0.071(3) Uani 1 1 d . . . . .
H9A H 0.174241 1.077641 0.792955 0.085 Uiso 1 1 calc R U . . .
H9B H -0.054626 1.066698 0.766816 0.085 Uiso 1 1 calc R U . . .

loop_
_atom_site_aniso_label
_atom_site_aniso_U_11
_atom_site_aniso_U_22
_atom_site_aniso_U_33
_atom_site_aniso_U_23
_atom_site_aniso_U_13
_atom_site_aniso_U_12
S2 0.0442(9) 0.0285(7) 0.0483(10) -0.0028(8) 0.0082(9) 0.0112(8)
O1 0.026(2) 0.0238(19) 0.034(2) -0.0001(17) 0.004(2) -0.0007(18)
C6 0.026(3) 0.027(3) 0.016(3) -0.004(2) 0.000(2) -0.001(2)
C2 0.024(3) 0.029(3) 0.018(3) 0.004(2) 0.002(3) 0.003(3)
C3 0.024(3) 0.026(3) 0.017(3) 0.002(2) -0.001(2) 0.002(2)
C18 0.035(3) 0.027(3) 0.014(3) 0.000(2) 0.003(3) 0.002(3)
C1 0.028(3) 0.026(3) 0.020(3) 0.002(2) 0.000(3) -0.004(2)
C5 0.031(3) 0.022(3) 0.027(3) 0.003(2) -0.003(3) -0.002(2)
C4 0.031(3) 0.021(2) 0.022(3) -0.002(2) 0.000(3) -0.002(3)
C17 0.026(3) 0.036(3) 0.016(3) -0.003(2) 0.002(3) 0.005(3)
C15 0.027(3) 0.033(3) 0.020(3) 0.002(2) -0.003(2) -0.006(3)
C14 0.037(4) 0.023(3) 0.030(3) 0.001(2) 0.002(3) -0.004(3)
C7 0.033(3) 0.038(3) 0.024(3) 0.002(3) 0.003(3) 0.004(3)
C16 0.027(4) 0.038(3) 0.022(3) 0.000(3) 0.002(3) -0.001(3)
C12 0.030(3) 0.021(3) 0.032(3) -0.006(3) 0.003(3) -0.002(3)
C19 0.040(4) 0.028(3) 0.024(3) -0.004(3) 0.003(3) 0.002(3)
C22 0.064(5) 0.034(3) 0.038(4) -0.001(3) 0.005(4) 0.016(4)
C23 0.041(4) 0.036(3) 0.028(3) -0.001(3) 0.000(3) 0.012(3)
C21 0.073(5) 0.022(3) 0.036(4) -0.004(3) 0.021(4) 0.005(3)
C13 0.040(4) 0.022(3) 0.035(4) 0.002(3) -0.001(3) 0.000(3)
C20 0.046(4) 0.032(3) 0.034(4) -0.010(3) 0.008(3) -0.005(3)
C10 0.068(5) 0.067(5) 0.025(4) -0.002(4) -0.001(4) -0.016(4)
C11 0.070(5) 0.050(4) 0.049(5) 0.009(4) 0.022(4) -0.020(4)
C8 0.046(5) 0.080(6) 0.059(5) 0.023(4) 0.020(4) 0.021(4)
C9 0.078(6) 0.060(5) 0.074(6) 0.012(4) 0.037(5) 0.028(5)

loop_
_atom_type_symbol
_atom_type_description
_atom_type_scat_dispersion_real
_atom_type_scat_dispersion_imag
_atom_type_scat_source
C C 0.0033 0.0016 'International Tables Vol C Tables 4.2.6.8 and 6.1.1.4'
H H 0.0000 0.0000 'International Tables Vol C Tables 4.2.6.8 and 6.1.1.4'
O O 0.0106 0.0060 'International Tables Vol C Tables 4.2.6.8 and 6.1.1.4'
S S 0.1246 0.1234 'International Tables Vol C Tables 4.2.6.8 and 6.1.1.4'

loop_
_geom_angle_atom_site_label_1
_geom_angle_atom_site_label_2
_geom_angle_atom_site_label_3
_geom_angle
_geom_angle_site_symmetry_1
_geom_angle_site_symmetry_3
_geom_angle_publ_flag
C12 S2 C9 101.8(3) . . ?
C2 O1 H1 109.5 . . ?
C5 C6 C7 119.3(5) . . ?
C12 C6 C5 116.7(5) . . ?
C12 C6 C7 124.0(5) . . ?
O1 C2 C3 120.9(5) . . ?
O1 C2 C1 116.9(5) . . ?
C1 C2 C3 122.1(5) . . ?
C2 C3 C4 120.8(5) . . ?
C15 C3 C2 118.4(5) . . ?
C15 C3 C4 120.8(5) . . ?
C19 C18 C1 122.9(5) . . ?
C19 C18 C23 118.0(5) . . ?
C23 C18 C1 119.1(6) . . ?
C2 C1 C18 123.3(5) . . ?
C17 C1 C2 117.2(5) . . ?
C17 C1 C18 119.5(5) . . ?
C6 C5 H5 118.0 . . ?
C4 C5 C6 124.0(5) . . ?
C4 C5 H5 118.0 . . ?
C5 C4 C3 121.4(5) . . ?
C5 C4 C14 117.5(5) . . ?
C14 C4 C3 121.1(5) . . ?
C1 C17 H17 119.1 . . ?
C16 C17 C1 121.8(5) . . ?
C16 C17 H17 119.1 . . ?
C3 C15 H15 119.6 . . ?
C16 C15 C3 120.9(5) . . ?
C16 C15 H15 119.6 . . ?
C4 C14 H14 120.0 . . ?
C13 C14 C4 119.9(6) . . ?
C13 C14 H14 120.0 . . ?
C6 C7 C11 109.9(5) . . ?
C10 C7 C6 108.9(5) . . ?
C10 C7 C11 108.1(6) . . ?
C10 C7 C8 114.2(6) . . ?
C8 C7 C6 111.6(5) . . ?
C8 C7 C11 104.0(6) . . ?
C17 C16 H16 120.2 . . ?
C15 C16 C17 119.5(6) . . ?
C15 C16 H16 120.2 . . ?
C6 C12 S2 124.7(5) . . ?
C6 C12 C13 120.1(5) . . ?
C13 C12 S2 115.2(4) . . ?
C18 C19 H19 119.7 . . ?
C20 C19 C18 120.6(6) . . ?
C20 C19 H19 119.7 . . ?
C23 C22 H22 119.6 . . ?
C21 C22 H22 119.6 . . ?
C21 C22 C23 120.8(7) . . ?
C18 C23 H23 119.7 . . ?
C22 C23 C18 120.6(7) . . ?
C22 C23 H23 119.7 . . ?
C22 C21 H21 120.4 . . ?
C20 C21 C22 119.1(6) . . ?
C20 C21 H21 120.4 . . ?
C14 C13 C12 121.7(5) . . ?
C14 C13 H13 119.1 . . ?
C12 C13 H13 119.1 . . ?
C19 C20 H20 119.5 . . ?
C21 C20 C19 120.9(7) . . ?
C21 C20 H20 119.5 . . ?
C7 C10 H10A 109.5 . . ?
C7 C10 H10B 109.5 . . ?
C7 C10 H10C 109.5 . . ?
H10A C10 H10B 109.5 . . ?
H10A C10 H10C 109.5 . . ?
H10B C10 H10C 109.5 . . ?
C7 C11 H11A 109.5 . . ?
C7 C11 H11B 109.5 . . ?
C7 C11 H11C 109.5 . . ?
H11A C11 H11B 109.5 . . ?
H11A C11 H11C 109.5 . . ?
H11B C11 H11C 109.5 . . ?
C7 C8 H8A 108.5 . . ?
C7 C8 H8B 108.5 . . ?
H8A C8 H8B 107.5 . . ?
C9 C8 C7 115.3(7) . . ?
C9 C8 H8A 108.5 . . ?
C9 C8 H8B 108.5 . . ?
S2 C9 H9A 108.7 . . ?
S2 C9 H9B 108.7 . . ?
C8 C9 S2 114.2(6) . . ?
C8 C9 H9A 108.7 . . ?
C8 C9 H9B 108.7 . . ?
H9A C9 H9B 107.6 . . ?

loop_
_geom_bond_atom_site_label_1
_geom_bond_atom_site_label_2
_geom_bond_distance
_geom_bond_site_symmetry_2
_geom_bond_publ_flag
S2 C12 1.771(6) . ?
S2 C9 1.797(8) . ?
O1 H1 0.8400 . ?
O1 C2 1.384(7) . ?
C6 C5 1.402(7) . ?
C6 C7 1.521(8) . ?
C6 C12 1.395(7) . ?
C2 C3 1.407(7) . ?
C2 C1 1.395(8) . ?
C3 C4 1.485(8) . ?
C3 C15 1.392(7) . ?
C18 C1 1.488(8) . ?
C18 C19 1.393(8) . ?
C18 C23 1.402(8) . ?
C1 C17 1.403(8) . ?
C5 H5 0.9500 . ?
C5 C4 1.394(7) . ?
C4 C14 1.400(8) . ?
C17 H17 0.9500 . ?
C17 C16 1.387(8) . ?
C15 H15 0.9500 . ?
C15 C16 1.388(8) . ?
C14 H14 0.9500 . ?
C14 C13 1.376(8) . ?
C7 C10 1.502(9) . ?
C7 C11 1.547(9) . ?
C7 C8 1.515(9) . ?
C16 H16 0.9500 . ?
C12 C13 1.403(8) . ?
C19 H19 0.9500 . ?
C19 C20 1.380(8) . ?
C22 H22 0.9500 . ?
C22 C23 1.373(8) . ?
C22 C21 1.382(10) . ?
C23 H23 0.9500 . ?
C21 H21 0.9500 . ?
C21 C20 1.374(9) . ?
C13 H13 0.9500 . ?
C20 H20 0.9500 . ?
C10 H10A 0.9800 . ?
C10 H10B 0.9800 . ?
C10 H10C 0.9800 . ?
C11 H11A 0.9800 . ?
C11 H11B 0.9800 . ?
C11 H11C 0.9800 . ?
C8 H8A 0.9900 . ?
C8 H8B 0.9900 . ?
C8 C9 1.466(11) . ?
C9 H9A 0.9900 . ?
C9 H9B 0.9900 . ?

loop_
_geom_torsion_atom_site_label_1
_geom_torsion_atom_site_label_2
_geom_torsion_atom_site_label_3
_geom_torsion_atom_site_label_4
_geom_torsion
_geom_torsion_site_symmetry_1
_geom_torsion_site_symmetry_2
_geom_torsion_site_symmetry_3
_geom_torsion_site_symmetry_4
_geom_torsion_publ_flag
S2 C12 C13 C14 -177.0(5) . . . . ?
O1 C2 C3 C4 2.8(8) . . . . ?
O1 C2 C3 C15 -177.6(5) . . . . ?
O1 C2 C1 C18 -2.8(8) . . . . ?
O1 C2 C1 C17 177.1(4) . . . . ?
C6 C5 C4 C3 -176.8(5) . . . . ?
C6 C5 C4 C14 3.6(8) . . . . ?
C6 C7 C8 C9 -56.8(9) . . . . ?
C6 C12 C13 C14 -0.1(9) . . . . ?
C2 C3 C4 C5 48.1(8) . . . . ?
C2 C3 C4 C14 -132.3(6) . . . . ?
C2 C3 C15 C16 0.0(8) . . . . ?
C2 C1 C17 C16 1.1(8) . . . . ?
C3 C2 C1 C18 178.0(5) . . . . ?
C3 C2 C1 C17 -2.1(8) . . . . ?
C3 C4 C14 C13 179.4(5) . . . . ?
C3 C15 C16 C17 -0.9(8) . . . . ?
C18 C1 C17 C16 -179.0(5) . . . . ?
C18 C19 C20 C21 -0.3(9) . . . . ?
C1 C2 C3 C4 -178.1(5) . . . . ?
C1 C2 C3 C15 1.6(8) . . . . ?
C1 C18 C19 C20 -179.1(5) . . . . ?
C1 C18 C23 C22 178.9(6) . . . . ?
C1 C17 C16 C15 0.3(8) . . . . ?
C5 C6 C7 C10 76.5(7) . . . . ?
C5 C6 C7 C11 -41.8(8) . . . . ?
C5 C6 C7 C8 -156.5(6) . . . . ?
C5 C6 C12 S2 179.0(4) . . . . ?
C5 C6 C12 C13 2.4(8) . . . . ?
C5 C4 C14 C13 -1.0(8) . . . . ?
C4 C3 C15 C16 179.6(5) . . . . ?
C4 C14 C13 C12 -0.7(9) . . . . ?
C15 C3 C4 C5 -131.5(6) . . . . ?
C15 C3 C4 C14 48.1(8) . . . . ?
C7 C6 C5 C4 177.5(5) . . . . ?
C7 C6 C12 S2 -2.8(8) . . . . ?
C7 C6 C12 C13 -179.5(5) . . . . ?
C7 C8 C9 S2 62.8(9) . . . . ?
C12 S2 C9 C8 -33.5(8) . . . . ?
C12 C6 C5 C4 -4.3(8) . . . . ?
C12 C6 C7 C10 -101.6(7) . . . . ?
C12 C6 C7 C11 140.1(6) . . . . ?
C12 C6 C7 C8 25.4(8) . . . . ?
C19 C18 C1 C2 41.6(9) . . . . ?
C19 C18 C1 C17 -138.3(6) . . . . ?
C19 C18 C23 C22 -1.7(9) . . . . ?
C22 C21 C20 C19 -0.8(10) . . . . ?
C23 C18 C1 C2 -139.0(6) . . . . ?
C23 C18 C1 C17 41.1(8) . . . . ?
C23 C18 C19 C20 1.5(9) . . . . ?
C23 C22 C21 C20 0.6(10) . . . . ?
C21 C22 C23 C18 0.7(10) . . . . ?
C10 C7 C8 C9 67.2(9) . . . . ?
C11 C7 C8 C9 -175.2(7) . . . . ?
C9 S2 C12 C6 5.6(6) . . . . ?
C9 S2 C12 C13 -177.6(5) . . . . ?
